data_9016674
loop_
_publ_author_name
'Chakhmouradian, A. R.'
'Cooper, M. A.'
'Medici, L.'
'Hawthorne, F. C.'
'Adar, F.'

_publ_section_title
;
 Fluorine-rich hibschite from silicocarbonatite, Afrikanda Complex, Russia:
 Crystal chemistry and conditions of crystallization
;
_journal_name_full 'The Canadian Mineralogist'
_journal_page_first 1033
_journal_page_last 1042
_journal_paper_doi 10.3749/canmin.46.4.1033
_journal_volume 46
_journal_year 2008
_chemical_compound_source 'silicocarbonatite, Afrikanda Complex, Russia'
_chemical_formula_sum 'Al1.94 Ca3 F1.2 Fe0.06 H2.64 O10.8 Si2.04'
_chemical_name_mineral Hibschite
_space_group_IT_number 230
_symmetry_space_group_name_Hall '-I 4bd 2c 3'
_symmetry_space_group_name_H-M 'I a -3 d'
_cell_angle_alpha 90
_cell_angle_beta 90
_cell_angle_gamma 90
_cell_length_a 12.037
_cell_length_b 12.037
_cell_length_c 12.037
_cell_formula_units_Z 8
_cell_volume 1744.033
_database_code_amcsd 0019474
_exptl_crystal_density_diffrn 3.287
_cod_original_sg_symbol_H-M 'I a 3 d'
_cod_original_formula_sum 'Ca3 (Al1.94 Fe.06) Si2.04 O10.8 F1.2 H2.64'
_cod_database_code 9016674

loop_
_space_group_symop_operation_xyz
x,y,z
1/2+x,1/2+y,1/2+z
z,1/2-x,1/2+y
1/2+z,-x,+y
-y,1/2+z,1/2-x
1/2-y,+z,-x
x,1/2-y,1/2+z
1/2+x,-y,+z
-z,1/2+x,1/2-y
1/2-z,+x,-y
y,1/2-z,1/2+x
1/2+y,-z,+x
-x,1/2+y,1/2-z
1/2-x,+y,-z
3/4+x,1/4-z,3/4-y
1/4+x,3/4-z,1/4-y
3/4-z,1/4+y,3/4+x
1/4-z,3/4+y,1/4+x
3/4+y,1/4-x,3/4-z
1/4+y,3/4-x,1/4-z
3/4-x,1/4+z,3/4+y
1/4-x,3/4+z,1/4+y
3/4+z,1/4-y,3/4-x
1/4+z,3/4-y,1/4-x
3/4-y,1/4+x,3/4+z
1/4-y,3/4+x,1/4+z
1/4+x,1/4+z,1/4+y
3/4+x,3/4+z,3/4+y
1/4-z,1/4-y,1/4-x
3/4-z,3/4-y,3/4-x
1/4+y,1/4+x,1/4+z
3/4+y,3/4+x,3/4+z
1/4-x,1/4-z,1/4-y
3/4-x,3/4-z,3/4-y
1/4+z,1/4+y,1/4+x
3/4+z,3/4+y,3/4+x
1/4-y,1/4-x,1/4-z
3/4-y,3/4-x,3/4-z
1/2+z,x,1/2-y
+z,1/2+x,-y
1/2-y,-z,1/2+x
-y,1/2-z,+x
1/2+x,y,1/2-z
+x,1/2+y,-z
1/2-z,-x,1/2+y
-z,1/2-x,+y
1/2+y,z,1/2-x
+y,1/2+z,-x
1/2-x,-y,1/2+z
-x,1/2-y,+z
1/2-z,1/2+x,y
-z,+x,1/2+y
1/2+y,1/2-z,-x
+y,-z,1/2-x
1/2-x,1/2+y,z
-x,+y,1/2+z
1/2+z,1/2-x,-y
+z,-x,1/2-y
1/2-y,1/2+z,x
-y,+z,1/2+x
1/2+x,1/2-y,-z
+x,-y,1/2-z
3/4-x,3/4+z,1/4-y
1/4-x,1/4+z,3/4-y
3/4+z,3/4-y,1/4+x
1/4+z,1/4-y,3/4+x
3/4-y,3/4+x,1/4-z
1/4-y,1/4+x,3/4-z
3/4+x,3/4-z,1/4+y
1/4+x,1/4-z,3/4+y
3/4-z,3/4+y,1/4-x
1/4-z,1/4+y,3/4-x
3/4+y,3/4-x,1/4+z
1/4+y,1/4-x,3/4+z
1/4-x,3/4-z,3/4+y
3/4-x,1/4-z,1/4+y
1/4+z,3/4+y,3/4-x
3/4+z,1/4+y,1/4-x
1/4-y,3/4-x,3/4+z
3/4-y,1/4-x,1/4+z
1/4+x,3/4+z,3/4-y
3/4+x,1/4+z,1/4-y
1/4-z,3/4-y,3/4+x
3/4-z,1/4-y,1/4+x
1/4+y,3/4+x,3/4-z
3/4+y,1/4+x,1/4-z
-z,-x,-y
1/2-z,1/2-x,1/2-y
y,z,x
1/2+y,1/2+z,1/2+x
-x,-y,-z
1/2-x,1/2-y,1/2-z
z,x,y
1/2+z,1/2+x,1/2+y
-y,-z,-x
1/2-y,1/2-z,1/2-x

loop_
_atom_site_label
_atom_site_fract_x
_atom_site_fract_y
_atom_site_fract_z
_atom_site_occupancy
_atom_site_U_iso_or_equiv
Ca 0.00000 0.25000 0.12500 1.00000 0.01640
AlY 0.00000 0.00000 0.00000 0.97000 0.01540
FeY 0.00000 0.00000 0.00000 0.03000 0.01540
SiZ 0.37500 0.00000 0.25000 0.68000 0.01100
O 0.04600 0.14930 -0.03590 0.68000 0.02000
O-H 0.04600 0.14930 -0.03590 0.22000 0.02000
F 0.04600 0.14930 -0.03590 0.10000 0.02000

loop_
_cod_related_entry_id
_cod_related_entry_database
_cod_related_entry_code
1 AMCSD 0019474
